data_2207363
loop_
_publ_author_name
'Wang, Yan-Ling'
'Yu, Wen-Tao'
'Xu, Dong'
'Wang, Xin-Qiang'
'Guo, Wen-Feng'
'Zhang, Guang-Hui'

_publ_section_title
;
 Bis(<i>N</i>-methylpyridinium)
 bis(2-thioxo-1,3-dithiole-4,5-dithiolato)zincate(II)
;
_journal_coeditor_code TK6274
_journal_issue 11
_journal_name_full 'Acta Crystallographica Section E'
_journal_page_first m2408
_journal_page_last m2410
_journal_paper_doi 10.1107/S1600536805034434
_journal_volume 61
_journal_year 2005
_chemical_formula_iupac '(C6 H8 N)2 [Zn (C3 S5)2]'
_chemical_formula_moiety '2C6 H8 N +, C6 S10 Zn 2-'
_chemical_formula_sum 'C18 H16 N2 S10 Zn'
_chemical_formula_weight 646.30
_chemical_name_systematic
;
Bis(N-methylpyridinium) bis(2-thioxo-1,3-dithiole-4,5-dithiolato)zincate(II)
;
_space_group_IT_number 14
_symmetry_cell_setting monoclinic
_symmetry_space_group_name_Hall '-P 2ybc'
_symmetry_space_group_name_H-M 'P 1 21/c 1'
_atom_sites_solution_hydrogens geom
_atom_sites_solution_primary direct
_atom_sites_solution_secondary difmap
_audit_creation_method SHELXTL-97
_cell_angle_alpha 90
_cell_angle_beta 106.865(11)
_cell_angle_gamma 90
_cell_formula_units_Z 4
_cell_length_a 14.1687(19)
_cell_length_b 13.6246(16)
_cell_length_c 14.024(2)
_cell_measurement_reflns_used 30
_cell_measurement_temperature 296(2)
_cell_measurement_theta_max 12.25
_cell_measurement_theta_min 5.25
_cell_volume 2590.8(6)
_computing_cell_refinement XSCANS
_computing_data_collection 'XSCANS (Bruker, 1996)'
_computing_data_reduction 'SHELXTL (Bruker, 1997)'
_computing_molecular_graphics SHELXTL
_computing_publication_material 'WinGX (Farrugia, 1999)'
_computing_structure_refinement SHELXTL
_computing_structure_solution 'SIR97 (Altomare et al., 1999)'
_diffrn_ambient_temperature 296(2)
_diffrn_measured_fraction_theta_full 1.000
_diffrn_measured_fraction_theta_max 1.000
_diffrn_measurement_device_type 'Bruker P4'
_diffrn_measurement_method \w
_diffrn_radiation_monochromator graphite
_diffrn_radiation_source 'fine-focus sealed tube'
_diffrn_radiation_type MoK\a
_diffrn_radiation_wavelength 0.71073
_diffrn_reflns_av_R_equivalents 0.030
_diffrn_reflns_av_sigmaI/netI 0.054
_diffrn_reflns_limit_h_max 17
_diffrn_reflns_limit_h_min -17
_diffrn_reflns_limit_k_max 1
_diffrn_reflns_limit_k_min -17
_diffrn_reflns_limit_l_max 17
_diffrn_reflns_limit_l_min -1
_diffrn_reflns_number 6564
_diffrn_reflns_theta_full 26.5
_diffrn_reflns_theta_max 26.5
_diffrn_reflns_theta_min 2.1
_diffrn_standards_decay_% 0
_diffrn_standards_interval_count 97
_diffrn_standards_number 3
_exptl_absorpt_coefficient_mu 1.766
_exptl_absorpt_correction_T_max 0.587
_exptl_absorpt_correction_T_min 0.552
_exptl_absorpt_correction_type psi-scan
_exptl_absorpt_process_details '(XSCANS; Bruker, 1996)'
_exptl_crystal_colour red
_exptl_crystal_density_diffrn 1.657
_exptl_crystal_density_method 'not measured'
_exptl_crystal_description block
_exptl_crystal_F_000 1312
_exptl_crystal_size_max 0.40
_exptl_crystal_size_mid 0.36
_exptl_crystal_size_min 0.31
_refine_diff_density_max 0.66
_refine_diff_density_min -0.49
_refine_ls_extinction_coef 0.0039(4)
_refine_ls_extinction_expression Fc^*^=kFc[1+0.001xFc^2^\l^3^/sin(2\q)]^-1/4^
_refine_ls_extinction_method SHELXL97
_refine_ls_goodness_of_fit_ref 1.00
_refine_ls_hydrogen_treatment constr
_refine_ls_matrix_type full
_refine_ls_number_parameters 281
_refine_ls_number_reflns 5378
_refine_ls_number_restraints 54
_refine_ls_restrained_S_all 1.06
_refine_ls_R_factor_all 0.102
_refine_ls_R_factor_gt 0.053
_refine_ls_shift/su_max 0.000
_refine_ls_shift/su_mean 0.000
_refine_ls_structure_factor_coef Fsqd
_refine_ls_weighting_details 'calc w = 1/[\s^2^(Fo^2^)+(0.0624P)^2^+1.3186P] where P = (Fo^2^+2Fc^2^)/3'
_refine_ls_weighting_scheme calc
_refine_ls_wR_factor_gt 0.117
_refine_ls_wR_factor_ref 0.138
_reflns_number_gt 3269
_reflns_number_total 5378
_reflns_threshold_expression I>2\s(I)
_cod_data_source_file tk6274.cif
_cod_data_source_block I
_cod_original_sg_symbol_H-M 'P 21/c'
_cod_database_code 2207363
_cod_database_fobs_code 2207363

loop_
_symmetry_equiv_pos_as_xyz
'x, y, z'
'-x, y+1/2, -z+1/2'
'-x, -y, -z'
'x, -y-1/2, z-1/2'

loop_
_atom_site_label
_atom_site_fract_x
_atom_site_fract_y
_atom_site_fract_z
_atom_site_U_iso_or_equiv
_atom_site_adp_type
_atom_site_calc_flag
_atom_site_refinement_flags
_atom_site_occupancy
_atom_site_type_symbol
C1 1.0686(3) 0.7684(4) 0.4058(4) 0.0615(15) Uani d . 1 C
C2 0.8766(3) 0.7526(4) 0.3750(4) 0.0489(12) Uani d . 1 C
C3 0.9091(3) 0.6587(4) 0.3788(4) 0.0532(13) Uani d . 1 C
C4 0.4747(4) 0.5893(4) 0.3157(4) 0.0547(13) Uani d . 1 C
C5 0.4747(4) 0.5881(4) 0.2193(4) 0.0528(12) Uani d . 1 C
C6 0.2875(4) 0.5701(4) 0.2129(5) 0.0672(16) Uani d . 1 C
C7 0.8538(8) 0.9181(7) 0.6049(8) 0.166(4) Uani d U 1 C
H7A 0.7852 0.9329 0.5942 0.249 Uiso calc R 1 H
H7B 0.8736 0.9393 0.5483 0.249 Uiso calc R 1 H
H7C 0.8924 0.9517 0.6634 0.249 Uiso calc R 1 H
C8 0.9591(5) 0.7747(7) 0.6340(5) 0.101(2) Uani d DU 1 C
H8A 1.0141 0.8145 0.6411 0.121 Uiso calc R 1 H
C9 0.9686(7) 0.6772(8) 0.6398(6) 0.121(3) Uani d DU 1 C
H9A 1.0307 0.6494 0.6510 0.145 Uiso calc R 1 H
C10 0.8891(7) 0.6178(7) 0.6297(6) 0.133(3) Uani d DU 1 C
H10A 0.8958 0.5499 0.6306 0.159 Uiso calc R 1 H
C11 0.8001(7) 0.6603(7) 0.6183(6) 0.119(3) Uani d DU 1 C
H11A 0.7453 0.6219 0.6163 0.142 Uiso calc R 1 H
C12 0.7916(6) 0.7597(7) 0.6098(5) 0.103(3) Uani d D 1 C
H12A 0.7299 0.7888 0.5981 0.123 Uiso calc R 1 H
C13 0.5429(7) 0.3466(6) 0.0910(6) 0.130(3) Uani d U 1 C
H13A 0.4724 0.3517 0.0666 0.195 Uiso calc R 1 H
H13B 0.5641 0.2878 0.0655 0.195 Uiso calc R 1 H
H13C 0.5725 0.4026 0.0694 0.195 Uiso calc R 1 H
C14 0.5058(5) 0.3492(5) 0.2492(7) 0.090(2) Uani d . 1 C
H14A 0.4391 0.3535 0.2150 0.108 Uiso calc R 1 H
C15 0.5364(6) 0.3490(5) 0.3506(7) 0.098(2) Uani d DU 1 C
H15A 0.4906 0.3525 0.3864 0.117 Uiso calc R 1 H
C16 0.6348(6) 0.3437(6) 0.3993(6) 0.111(3) Uani d DU 1 C
H16A 0.6567 0.3456 0.4686 0.133 Uiso calc R 1 H
C17 0.6988(6) 0.3359(6) 0.3473(7) 0.103(2) Uani d . 1 C
H17A 0.7656 0.3299 0.3806 0.124 Uiso calc R 1 H
C18 0.6699(5) 0.3364(5) 0.2497(6) 0.0839(19) Uani d . 1 C
H18A 0.7162 0.3323 0.2146 0.101 Uiso calc R 1 H
N1 0.8689(5) 0.8147(5) 0.6179(4) 0.0916(17) Uani d DU 1 N
N2 0.5731(5) 0.3430(3) 0.1997(4) 0.0755(14) Uani d . 1 N
S1 1.18119(11) 0.80862(15) 0.42218(15) 0.0903(6) Uani d . 1 S
S2 0.96808(9) 0.84290(10) 0.39239(10) 0.0576(4) Uani d . 1 S
S3 1.03617(10) 0.64565(12) 0.40077(12) 0.0679(4) Uani d . 1 S
S4 0.75521(9) 0.79096(10) 0.35236(12) 0.0639(4) Uani d . 1 S
S5 0.83913(11) 0.55215(11) 0.36545(12) 0.0679(4) Uani d . 1 S
S6 0.57550(11) 0.60265(12) 0.42015(11) 0.0677(4) Uani d . 1 S
S7 0.57637(10) 0.60064(12) 0.17480(11) 0.0619(4) Uani d . 1 S
S8 0.35874(11) 0.57555(12) 0.33468(13) 0.0718(4) Uani d . 1 S
S9 0.35934(10) 0.57362(11) 0.13191(12) 0.0668(4) Uani d . 1 S
S10 0.16741(11) 0.55873(15) 0.17715(17) 0.0998(7) Uani d . 1 S
Zn1 0.68832(4) 0.63263(5) 0.33119(5) 0.0574(2) Uani d . 1 Zn

loop_
_atom_site_aniso_label
_atom_site_aniso_U_11
_atom_site_aniso_U_22
_atom_site_aniso_U_33
_atom_site_aniso_U_12
_atom_site_aniso_U_13
_atom_site_aniso_U_23
C1 0.046(3) 0.082(4) 0.052(3) 0.004(3) 0.007(2) 0.010(3)
C2 0.044(3) 0.051(3) 0.050(3) -0.002(2) 0.010(2) 0.001(2)
C3 0.043(3) 0.061(3) 0.052(3) 0.006(2) 0.009(2) -0.002(3)
C4 0.051(3) 0.048(3) 0.069(4) -0.005(2) 0.023(3) -0.002(3)
C5 0.047(3) 0.046(3) 0.063(3) -0.003(2) 0.012(2) 0.002(3)
C6 0.057(3) 0.043(3) 0.103(5) -0.002(3) 0.025(3) 0.005(3)
C7 0.228(7) 0.114(5) 0.161(7) 0.010(5) 0.065(6) -0.001(5)
C8 0.097(4) 0.139(6) 0.074(4) -0.029(4) 0.036(4) -0.007(4)
C9 0.115(5) 0.164(6) 0.088(5) 0.034(5) 0.035(4) 0.009(5)
C10 0.185(7) 0.113(6) 0.100(5) 0.023(5) 0.043(5) -0.005(4)
C11 0.133(6) 0.123(6) 0.089(5) -0.030(5) 0.014(4) -0.003(5)
C12 0.080(5) 0.148(8) 0.077(5) -0.009(5) 0.016(4) 0.011(5)
C13 0.166(6) 0.109(5) 0.102(5) -0.005(5) 0.018(5) -0.004(4)
C14 0.070(4) 0.051(4) 0.152(8) -0.001(3) 0.036(5) 0.003(4)
C15 0.120(5) 0.073(4) 0.122(5) 0.007(4) 0.070(4) 0.002(4)
C16 0.146(6) 0.087(5) 0.097(5) 0.006(4) 0.032(5) 0.000(4)
C17 0.098(6) 0.090(6) 0.118(7) -0.004(4) 0.025(6) 0.012(5)
C18 0.075(4) 0.076(5) 0.108(6) 0.003(4) 0.039(4) 0.010(4)
N1 0.137(6) 0.087(4) 0.060(3) -0.008(4) 0.044(4) -0.010(3)
N2 0.100(4) 0.050(3) 0.075(4) -0.007(3) 0.023(3) -0.004(3)
S1 0.0467(8) 0.1119(15) 0.1105(14) -0.0052(9) 0.0202(9) 0.0056(12)
S2 0.0460(7) 0.0604(9) 0.0637(8) -0.0020(6) 0.0119(6) 0.0041(7)
S3 0.0487(7) 0.0717(10) 0.0798(10) 0.0122(7) 0.0132(7) 0.0013(8)
S4 0.0432(7) 0.0521(8) 0.0940(11) 0.0015(6) 0.0160(7) 0.0003(8)
S5 0.0607(8) 0.0509(8) 0.0885(11) 0.0037(7) 0.0159(8) -0.0030(8)
S6 0.0629(9) 0.0822(11) 0.0595(9) -0.0110(8) 0.0201(7) -0.0069(8)
S7 0.0525(7) 0.0736(10) 0.0594(8) -0.0086(7) 0.0162(6) -0.0028(7)
S8 0.0601(8) 0.0708(10) 0.0916(11) -0.0094(7) 0.0332(8) -0.0057(9)
S9 0.0497(7) 0.0653(9) 0.0785(10) -0.0049(7) 0.0074(7) 0.0014(8)
S10 0.0481(8) 0.0897(13) 0.1583(19) -0.0030(8) 0.0250(10) 0.0019(13)
Zn1 0.0492(3) 0.0568(4) 0.0648(4) -0.0039(3) 0.0144(3) -0.0028(3)

loop_
_atom_type_symbol
_atom_type_description
_atom_type_scat_dispersion_real
_atom_type_scat_dispersion_imag
_atom_type_scat_source
C C 0.0033 0.0016 'International Tables Vol C Tables 4.2.6.8 and 6.1.1.4'
H H 0.0000 0.0000 'International Tables Vol C Tables 4.2.6.8 and 6.1.1.4'
N N 0.0061 0.0033 'International Tables Vol C Tables 4.2.6.8 and 6.1.1.4'
S S 0.1246 0.1234 'International Tables Vol C Tables 4.2.6.8 and 6.1.1.4'
Zn Zn 0.2839 1.4301 'International Tables Vol C Tables 4.2.6.8 and 6.1.1.4'

loop_
_geom_angle_atom_site_label_1
_geom_angle_atom_site_label_2
_geom_angle_atom_site_label_3
_geom_angle
_geom_angle_publ_flag
S1 C1 S2 124.2(4) ?
S1 C1 S3 124.4(3) ?
S2 C1 S3 111.4(3) ?
C3 C2 S4 126.8(4) ?
C3 C2 S2 115.4(4) ?
S4 C2 S2 117.8(3) ?
C2 C3 S5 127.4(4) ?
C2 C3 S3 115.1(4) ?
S5 C3 S3 117.4(3) ?
C5 C4 S6 127.4(4) ?
C5 C4 S8 115.1(4) ?
S6 C4 S8 117.6(3) ?
C4 C5 S7 126.8(4) ?
C4 C5 S9 115.6(4) ?
S7 C5 S9 117.6(3) ?
S10 C6 S8 124.7(4) ?
S10 C6 S9 123.9(4) ?
S8 C6 S9 111.3(3) ?
N1 C7 H7A 109.5 ?
N1 C7 H7B 109.5 ?
H7A C7 H7B 109.5 ?
N1 C7 H7C 109.5 ?
H7A C7 H7C 109.5 ?
H7B C7 H7C 109.5 ?
C9 C8 N1 119.1(8) ?
C9 C8 H8A 120.5 ?
N1 C8 H8A 120.5 ?
C8 C9 C10 121.4(9) ?
C8 C9 H9A 119.3 ?
C10 C9 H9A 119.3 ?
C11 C10 C9 118.2(9) ?
C11 C10 H10A 120.9 ?
C9 C10 H10A 120.9 ?
C10 C11 C12 119.4(9) ?
C10 C11 H11A 120.3 ?
C12 C11 H11A 120.3 ?
N1 C12 C11 120.9(8) ?
N1 C12 H12A 119.5 ?
C11 C12 H12A 119.5 ?
N2 C13 H13A 109.5 ?
N2 C13 H13B 109.5 ?
H13A C13 H13B 109.5 ?
N2 C13 H13C 109.5 ?
H13A C13 H13C 109.5 ?
H13B C13 H13C 109.5 ?
N2 C14 C15 119.0(7) ?
N2 C14 H14A 120.5 ?
C15 C14 H14A 120.5 ?
C14 C15 C16 119.5(7) ?
C14 C15 H15A 120.3 ?
C16 C15 H15A 120.3 ?
C17 C16 C15 119.5(8) ?
C17 C16 H16A 120.3 ?
C15 C16 H16A 120.3 ?
C18 C17 C16 121.3(8) ?
C18 C17 H17A 119.4 ?
C16 C17 H17A 119.4 ?
C17 C18 N2 120.4(7) ?
C17 C18 H18A 119.8 ?
N2 C18 H18A 119.8 ?
C12 N1 C8 120.9(7) ?
C12 N1 C7 117.7(8) ?
C8 N1 C7 121.3(8) ?
C14 N2 C18 120.4(6) ?
C14 N2 C13 120.3(7) ?
C18 N2 C13 119.3(7) ?
C1 S2 C2 99.0(3) ?
C1 S3 C3 99.0(2) ?
C2 S4 Zn1 95.08(17) ?
C3 S5 Zn1 95.13(17) ?
C4 S6 Zn1 95.22(18) ?
C5 S7 Zn1 95.09(18) ?
C6 S8 C4 99.3(3) ?
C6 S9 C5 98.7(3) ?
S4 Zn1 S5 95.42(5) y
S4 Zn1 S6 114.14(6) y
S4 Zn1 S7 115.42(6) y
S5 Zn1 S6 122.58(6) y
S5 Zn1 S7 115.94(6) y
S6 Zn1 S7 94.89(5) y

loop_
_geom_bond_atom_site_label_1
_geom_bond_atom_site_label_2
_geom_bond_distance
_geom_bond_publ_flag
Zn1 S4 2.3401(15) y
Zn1 S5 2.3245(16) y
Zn1 S6 2.3315(16) y
Zn1 S7 2.3447(15) y
S1 C1 1.639(5) y
S2 C1 1.714(5) y
S3 C1 1.731(6) y
C2 C3 1.355(7) ?
S4 C2 1.737(5) y
S2 C2 1.753(5) y
S5 C3 1.737(5) y
S3 C3 1.746(5) y
C4 C5 1.352(7) ?
S6 C4 1.734(5) y
S8 C4 1.749(5) y
S7 C5 1.737(5) y
S9 C5 1.746(5) y
S10 C6 1.635(5) y
S8 C6 1.714(6) y
S9 C6 1.732(6) y
C7 N1 1.429(11) ?
C7 H7A 0.9600 ?
C7 H7B 0.9600 ?
C7 H7C 0.9600 ?
C8 C9 1.335(11) ?
C8 N1 1.347(11) ?
C8 H8A 0.9300 ?
C9 C10 1.360(14) ?
C9 H9A 0.9300 ?
C10 C11 1.355(14) ?
C10 H10A 0.9300 ?
C11 C12 1.362(13) ?
C11 H11A 0.9300 ?
C12 N1 1.304(9) ?
C12 H12A 0.9300 ?
C13 N2 1.460(9) ?
C13 H13A 0.9600 ?
C13 H13B 0.9600 ?
C13 H13C 0.9600 ?
C14 N2 1.335(8) ?
C14 C15 1.360(10) ?
C14 H14A 0.9300 ?
C15 C16 1.366(13) ?
C15 H15A 0.9300 ?
C16 C17 1.323(10) ?
C16 H16A 0.9300 ?
C17 C18 1.310(10) ?
C17 H17A 0.9300 ?
C18 N2 1.349(8) ?
C18 H18A 0.9300 ?

loop_
_geom_hbond_atom_site_label_D
_geom_hbond_atom_site_label_H
_geom_hbond_atom_site_label_A
_geom_hbond_site_symmetry_A
_geom_hbond_distance_DH
_geom_hbond_distance_HA
_geom_hbond_distance_DA
_geom_hbond_angle_DHA
C8 H8A S10 4_676 0.93 2.71 3.632(8) 174
C14 H14A S4 2_645 0.93 2.77 3.644(7) 157
C18 H18A S1 2_745 0.93 2.74 3.655(8) 168

loop_
_geom_torsion_atom_site_label_1
_geom_torsion_atom_site_label_2
_geom_torsion_atom_site_label_3
_geom_torsion_atom_site_label_4
_geom_torsion
S4 C2 C3 S5 -1.8(8)
S2 C2 C3 S5 179.6(3)
S4 C2 C3 S3 178.8(3)
S2 C2 C3 S3 0.2(6)
S6 C4 C5 S7 -0.6(8)
S8 C4 C5 S7 179.5(3)
S6 C4 C5 S9 -179.8(3)
S8 C4 C5 S9 0.3(6)
N1 C8 C9 C10 0.0(13)
C8 C9 C10 C11 -3.1(15)
C9 C10 C11 C12 4.9(14)
C10 C11 C12 N1 -3.7(13)
N2 C14 C15 C16 0.7(11)
C14 C15 C16 C17 -2.0(12)
C15 C16 C17 C18 2.3(13)
C16 C17 C18 N2 -1.4(12)
C11 C12 N1 C8 0.6(11)
C11 C12 N1 C7 178.0(8)
C9 C8 N1 C12 1.3(11)
C9 C8 N1 C7 -176.1(8)
C15 C14 N2 C18 0.2(9)
C15 C14 N2 C13 -177.8(7)
C17 C18 N2 C14 0.1(10)
C17 C18 N2 C13 178.1(7)
S1 C1 S2 C2 178.4(4)
S3 C1 S2 C2 -2.0(3)
C3 C2 S2 C1 1.2(5)
S4 C2 S2 C1 -177.6(3)
S1 C1 S3 C3 -178.3(4)
S2 C1 S3 C3 2.1(3)
C2 C3 S3 C1 -1.5(5)
S5 C3 S3 C1 179.1(3)
C3 C2 S4 Zn1 -1.3(5)
S2 C2 S4 Zn1 177.2(3)
C2 C3 S5 Zn1 3.7(5)
S3 C3 S5 Zn1 -177.0(3)
C5 C4 S6 Zn1 6.0(5)
S8 C4 S6 Zn1 -174.2(3)
C4 C5 S7 Zn1 -5.1(5)
S9 C5 S7 Zn1 174.1(3)
S10 C6 S8 C4 -179.0(4)
S9 C6 S8 C4 3.2(3)
C5 C4 S8 C6 -2.2(5)
S6 C4 S8 C6 178.0(3)
S10 C6 S9 C5 179.2(4)
S8 C6 S9 C5 -3.0(3)
C4 C5 S9 C6 1.7(5)
S7 C5 S9 C6 -177.6(3)
C3 S5 Zn1 S6 -126.49(18)
C3 S5 Zn1 S4 -3.25(18)
C3 S5 Zn1 S7 118.46(18)
C4 S6 Zn1 S5 -131.77(19)
C4 S6 Zn1 S4 114.06(19)
C4 S6 Zn1 S7 -6.62(19)
C2 S4 Zn1 S5 2.68(18)
C2 S4 Zn1 S6 132.13(17)
C2 S4 Zn1 S7 -119.44(17)
C5 S7 Zn1 S5 136.43(18)
C5 S7 Zn1 S6 6.44(18)
C5 S7 Zn1 S4 -113.24(18)
